data_7057351
loop_
_publ_author_name
'Bedekovi\'c, Nikola'
'Stilinovi\'c, Vladimir'
'Fri\<s\<ci\'c, Tomislav'
'Cin\<ci\'c, Dominik'

_publ_section_title
;
 Comparison of isomericmeta- andpara-diiodotetrafluorobenzene as halogen
 bond donors in crystal engineering
;
_journal_issue 13
_journal_name_full 'New Journal of Chemistry'
_journal_page_first 10584
_journal_paper_doi 10.1039/C8NJ01368C
_journal_volume 42
_journal_year 2018
_chemical_formula_moiety 'C6 F4 I2, C8 H6 N2'
_chemical_formula_sum 'C14 H6 F4 I2 N2'
_chemical_formula_weight 532.01
_space_group_crystal_system orthorhombic
_space_group_IT_number 33
_space_group_name_Hall 'P -2ac -2n'
_space_group_name_H-M_alt 'P n 21 a'
_symmetry_space_group_name_Hall 'P -2ac -2n'
_symmetry_space_group_name_H-M 'P n 21 a'
_atom_sites_solution_hydrogens geom
_audit_creation_method SHELXL-2014/7
_audit_update_record
;
2018-04-25 deposited with the CCDC.
2018-04-27 downloaded from the CCDC.
;
_cell_angle_alpha 90
_cell_angle_beta 90
_cell_angle_gamma 90
_cell_formula_units_Z 4
_cell_length_a 15.1562(8)
_cell_length_b 7.1136(3)
_cell_length_c 14.3096(6)
_cell_measurement_reflns_used 3137
_cell_measurement_temperature 295(2)
_cell_measurement_theta_max 33.8976
_cell_measurement_theta_min 3.9250
_cell_volume 1542.79(12)
_computing_cell_refinement
;
        CrysAlis RED, Oxford Diffraction Ltd.,
        Version 1.171.32.29 (release 10-06-2008 CrysAlis171 .NET)
        (compiled Jun 10 2008,16:49:55)
;
_computing_data_collection
;
        CrysAlis CCD, Oxford Diffraction Ltd.,
        Version 1.171.32.29 (release 10-06-2008 CrysAlis171 .NET)
        (compiled Jun 10 2008,16:49:55)
;
_computing_data_reduction
;
        CrysAlis RED, Oxford Diffraction Ltd.,
        Version 1.171.32.29 (release 10-06-2008 CrysAlis171 .NET)
        (compiled Jun 10 2008,16:49:55)
;
_computing_molecular_graphics 'MERCURY (C.F. Macrae et al , 2008)'
_computing_publication_material 'SHELXL-2014/7 (Sheldrick, 2014)'
_computing_structure_refinement 'SHELXL-2014/7 (Sheldrick, 2014)'
_computing_structure_solution 'SHELXS-97 (Sheldrick, 1990)'
_diffrn_ambient_temperature 295(2)
_diffrn_measured_fraction_theta_full 0.986
_diffrn_measured_fraction_theta_max 0.977
_diffrn_measurement_device_type
;
Oxford Diffraction Xcalibur CCD
diffractometer
;
_diffrn_measurement_method 'omega scan'
_diffrn_radiation_type MoK\a
_diffrn_radiation_wavelength 0.71073
_diffrn_reflns_av_R_equivalents 0.0912
_diffrn_reflns_av_unetI/netI 0.0737
_diffrn_reflns_Laue_measured_fraction_full 0.986
_diffrn_reflns_Laue_measured_fraction_max 0.977
_diffrn_reflns_limit_h_max 14
_diffrn_reflns_limit_h_min -19
_diffrn_reflns_limit_k_max 9
_diffrn_reflns_limit_k_min -9
_diffrn_reflns_limit_l_max 17
_diffrn_reflns_limit_l_min -16
_diffrn_reflns_number 5840
_diffrn_reflns_point_group_measured_fraction_full 0.893
_diffrn_reflns_point_group_measured_fraction_max 0.878
_diffrn_reflns_theta_full 25.242
_diffrn_reflns_theta_max 27.000
_diffrn_reflns_theta_min 3.929
_diffrn_source 'Enhance (Mo) X-ray Source'
_exptl_absorpt_coefficient_mu 4.115
_exptl_absorpt_correction_T_max 1.00000
_exptl_absorpt_correction_T_min 0.26875
_exptl_absorpt_correction_type multi-scan
_exptl_absorpt_process_details
;
CrysAlis RED, Oxford Diffraction Ltd.,
Version 1.171.32.29 (release 10-06-2008 CrysAlis171 .NET)
(compiled Jun 10 2008,16:49:55)
Empirical absorption correction using spherical harmonics,
 implemented in SCALE3 ABSPACK scaling algorithm.
;
_exptl_crystal_colour colourless
_exptl_crystal_density_diffrn 2.290
_exptl_crystal_description block
_exptl_crystal_F_000 984
_exptl_crystal_size_max 0.54
_exptl_crystal_size_mid 0.44
_exptl_crystal_size_min 0.39
_refine_diff_density_max 2.152
_refine_diff_density_min -1.407
_refine_diff_density_rms 0.246
_refine_ls_abs_structure_details
;
 Flack x determined using 768 quotients [(I+)-(I-)]/[(I+)+(I-)]
 (Parsons, Flack and Wagner, Acta Cryst. B69 (2013) 249-259).
;
_refine_ls_abs_structure_Flack -0.05(5)
_refine_ls_extinction_method none
_refine_ls_goodness_of_fit_ref 0.973
_refine_ls_hydrogen_treatment constr
_refine_ls_matrix_type full
_refine_ls_number_parameters 199
_refine_ls_number_reflns 2958
_refine_ls_number_restraints 1
_refine_ls_restrained_S_all 0.973
_refine_ls_R_factor_all 0.0681
_refine_ls_R_factor_gt 0.0522
_refine_ls_shift/su_max 0.001
_refine_ls_shift/su_mean 0.000
_refine_ls_structure_factor_coef Fsqd
_refine_ls_weighting_details 'w=1/[\s^2^(Fo^2^)+(0.0770P)^2^] where P=(Fo^2^+2Fc^2^)/3'
_refine_ls_weighting_scheme calc
_refine_ls_wR_factor_gt 0.1234
_refine_ls_wR_factor_ref 0.1281
_reflns_Friedel_coverage 0.660
_reflns_Friedel_fraction_full 0.783
_reflns_Friedel_fraction_max 0.761
_reflns_number_gt 2253
_reflns_number_total 2958
_reflns_threshold_expression 'I > 2\s(I)'
_cod_data_source_file c8nj01368c2.cif
_cod_data_source_block XII13
_cod_depositor_comments 'Adding full bibliography for 7057346--7057365.cif.'
_cod_database_code 7057351
_shelx_shelxl_version_number 2014/7
_shelx_space_group_comment
;
The symmetry employed for this shelxl refinement is uniquely defined
by the following loop, which should always be used as a source of
symmetry information in preference to the above space-group names.
They are only intended as comments.
;

loop_
_space_group_symop_operation_xyz
'x, y, z'
'-x, y+1/2, -z'
'-x+1/2, y+1/2, z+1/2'
'x+1/2, y, -z+1/2'

loop_
_atom_site_label
_atom_site_type_symbol
_atom_site_fract_x
_atom_site_fract_y
_atom_site_fract_z
_atom_site_U_iso_or_equiv
_atom_site_adp_type
_atom_site_occupancy
_atom_site_site_symmetry_order
_atom_site_calc_flag
_atom_site_refinement_flags_posn
_atom_site_refinement_flags_adp
I1 I 0.61695(5) 0.6359(2) 0.62902(5) 0.0303(2) Uani 1 1 d . .
I2 I 0.58472(6) 0.6411(2) 1.05288(5) 0.0354(3) Uani 1 1 d . .
F1 F 0.6956(7) 1.0330(14) 0.6840(6) 0.046(2) Uani 1 1 d . .
F2 F 0.7179(10) 1.2097(18) 0.8484(9) 0.066(4) Uani 1 1 d . .
C7 C 0.5382(10) 0.656(4) 0.3948(9) 0.038(4) Uani 1 1 d . .
H1 H 0.5173 0.7576 0.4291 0.045 Uiso 1 1 calc R U
C3 C 0.6153(10) 0.774(2) 0.9278(10) 0.029(3) Uani 1 1 d . .
C14 C 0.6593(12) 0.057(2) 0.2835(12) 0.040(4) Uani 1 1 d . .
H5 H 0.6773 -0.0472 0.2492 0.048 Uiso 1 1 calc R U
C9 C 0.6037(9) 0.368(2) 0.3879(9) 0.026(3) Uani 1 1 d . .
C1 C 0.6334(9) 0.7683(19) 0.7583(9) 0.026(3) Uani 1 1 d . .
C11 C 0.6443(11) 0.217(2) 0.4329(12) 0.034(3) Uani 1 1 d . .
H7 H 0.6529 0.2195 0.4972 0.040 Uiso 1 1 calc R U
C10 C 0.5920(9) 0.368(2) 0.2895(10) 0.027(3) Uani 1 1 d . .
C4 C 0.6530(10) 0.952(2) 0.9285(10) 0.032(3) Uani 1 1 d . .
C13 C 0.6720(12) 0.062(2) 0.3800(13) 0.041(4) Uani 1 1 d . .
H6 H 0.6992 -0.0387 0.4096 0.050 Uiso 1 1 calc R U
C5 C 0.6820(13) 1.040(3) 0.8475(13) 0.033(4) Uani 1 1 d . .
C6 C 0.6691(11) 0.944(2) 0.7614(10) 0.034(3) Uani 1 1 d . .
C8 C 0.5271(10) 0.656(3) 0.2986(8) 0.031(4) Uani 1 1 d . .
H2 H 0.5015 0.7604 0.2702 0.037 Uiso 1 1 calc R U
N2 N 0.5766(9) 0.5185(16) 0.4389(7) 0.028(3) Uani 1 1 d . .
N1 N 0.5522(9) 0.5129(18) 0.2461(8) 0.036(3) Uani 1 1 d . .
C12 C 0.6198(12) 0.207(2) 0.2395(12) 0.040(4) Uani 1 1 d . .
H4 H 0.6113 0.2030 0.1752 0.048 Uiso 1 1 calc R U
F3 F 0.6660(7) 1.0417(14) 1.0081(6) 0.048(2) Uani 1 1 d . .
C2 C 0.6088(10) 0.684(2) 0.8435(10) 0.029(4) Uani 1 1 d . .
F4 F 0.5740(7) 0.5154(13) 0.8387(5) 0.035(2) Uani 1 1 d . .

loop_
_atom_site_aniso_label
_atom_site_aniso_U_11
_atom_site_aniso_U_22
_atom_site_aniso_U_33
_atom_site_aniso_U_23
_atom_site_aniso_U_13
_atom_site_aniso_U_12
I1 0.0310(4) 0.0422(4) 0.0176(4) -0.0043(8) 0.0016(3) 0.0011(10)
I2 0.0364(5) 0.0522(5) 0.0178(4) 0.0010(9) -0.0009(3) -0.0007(12)
F1 0.047(6) 0.059(5) 0.033(4) 0.009(4) 0.006(4) -0.019(5)
F2 0.080(11) 0.065(8) 0.055(7) -0.005(5) -0.001(7) -0.038(8)
C7 0.035(8) 0.048(10) 0.030(6) 0.008(9) 0.003(5) -0.014(12)
C3 0.031(8) 0.036(7) 0.019(7) -0.005(6) -0.001(6) 0.004(6)
C14 0.028(10) 0.045(8) 0.046(10) -0.017(8) 0.014(8) -0.003(8)
C9 0.015(7) 0.041(8) 0.021(7) 0.004(6) -0.002(5) -0.002(6)
C1 0.024(8) 0.036(7) 0.017(6) -0.001(5) 0.007(5) 0.006(6)
C11 0.030(9) 0.038(7) 0.033(8) 0.003(7) -0.003(7) 0.001(7)
C10 0.018(7) 0.040(7) 0.023(7) 0.000(6) 0.005(5) -0.004(6)
C4 0.022(8) 0.047(8) 0.026(7) -0.003(6) -0.007(6) -0.005(7)
C13 0.043(11) 0.032(7) 0.050(10) 0.000(7) 0.004(9) 0.005(8)
C5 0.040(12) 0.031(8) 0.029(8) -0.004(6) -0.004(7) 0.002(8)
C6 0.021(8) 0.053(9) 0.028(7) -0.001(7) 0.002(6) -0.003(7)
C8 0.042(8) 0.024(9) 0.025(6) 0.007(7) 0.004(5) -0.010(9)
N2 0.033(8) 0.032(6) 0.017(6) -0.004(5) 0.005(5) 0.002(6)
N1 0.032(8) 0.052(7) 0.024(6) 0.010(6) 0.000(5) -0.018(7)
C12 0.038(10) 0.053(9) 0.031(9) -0.008(7) 0.009(7) -0.010(8)
F3 0.054(6) 0.058(5) 0.031(4) -0.018(4) -0.004(4) -0.009(5)
C2 0.018(8) 0.036(12) 0.032(8) 0.003(6) -0.005(5) 0.005(6)
F4 0.051(7) 0.028(4) 0.026(5) -0.001(4) -0.008(4) -0.002(5)

loop_
_atom_type_symbol
_atom_type_description
_atom_type_scat_dispersion_real
_atom_type_scat_dispersion_imag
_atom_type_scat_source
C C 0.0033 0.0016 'International Tables Vol C Tables 4.2.6.8 and 6.1.1.4'
H H 0.0000 0.0000 'International Tables Vol C Tables 4.2.6.8 and 6.1.1.4'
N N 0.0061 0.0033 'International Tables Vol C Tables 4.2.6.8 and 6.1.1.4'
F F 0.0171 0.0103 'International Tables Vol C Tables 4.2.6.8 and 6.1.1.4'
I I -0.4742 1.8119 'International Tables Vol C Tables 4.2.6.8 and 6.1.1.4'

loop_
_geom_angle_atom_site_label_1
_geom_angle_atom_site_label_2
_geom_angle_atom_site_label_3
_geom_angle
N2 C7 C8 123(2)
C2 C3 C4 117.6(13)
C2 C3 I2 122.0(11)
C4 C3 I2 120.0(10)
C12 C14 C13 119.4(14)
N2 C9 C11 119.4(13)
N2 C9 C10 119.6(12)
C11 C9 C10 121.0(14)
C6 C1 C2 117.9(13)
C6 C1 I1 119.3(10)
C2 C1 I1 122.8(10)
C9 C11 C13 119.1(14)
N1 C10 C12 121.3(14)
N1 C10 C9 120.9(13)
C12 C10 C9 117.7(14)
F3 C4 C3 120.6(13)
F3 C4 C5 116.9(14)
C3 C4 C5 122.4(14)
C14 C13 C11 121.0(15)
F2 C5 C4 122.3(18)
F2 C5 C6 120.1(19)
C4 C5 C6 117.6(16)
F1 C6 C1 121.7(13)
F1 C6 C5 116.8(14)
C1 C6 C5 121.5(14)
N1 C8 C7 122(2)
C7 N2 C9 117.8(13)
C8 N1 C10 117.2(12)
C14 C12 C10 121.7(14)
F4 C2 C3 120.2(14)
F4 C2 C1 116.8(13)
C3 C2 C1 123.0(14)

loop_
_geom_bond_atom_site_label_1
_geom_bond_atom_site_label_2
_geom_bond_distance
I1 C1 2.091(13)
I2 C3 2.078(14)
F1 C6 1.335(16)
F2 C5 1.325(19)
C7 N2 1.30(3)
C7 C8 1.387(18)
C3 C2 1.37(2)
C3 C4 1.39(2)
C14 C12 1.38(2)
C14 C13 1.39(3)
C9 N2 1.362(18)
C9 C11 1.39(2)
C9 C10 1.42(2)
C1 C6 1.36(2)
C1 C2 1.408(19)
C11 C13 1.40(2)
C10 N1 1.348(19)
C10 C12 1.41(2)
C4 F3 1.322(16)
C4 C5 1.39(2)
C5 C6 1.42(2)
C8 N1 1.32(2)
C2 F4 1.31(2)
